data_7237088
loop_
_publ_author_name
'Pas\'an, Jorge'
'Sanchiz, Joaqu\'in'
'Lloret, Francesc'
'Julve, Miguel'
'Ruiz-P\'erez, Catalina'

_publ_section_title
;
 Magnetostructural relationships in polymorphic ethylmalonate-containing
 copper(ii) coordination polymers
;
_journal_issue 46
_journal_name_full CrystEngComm
_journal_page_first 7464
_journal_paper_doi 10.1039/C8CE01595C
_journal_volume 20
_journal_year 2018
_chemical_absolute_configuration ad
_chemical_formula_sum 'C5 H6 Cu O6'
_chemical_formula_weight 225.64
_space_group_crystal_system hexagonal
_space_group_IT_number 170
_space_group_name_Hall 'P 65'
_space_group_name_H-M_alt 'P 65'
_atom_sites_solution_hydrogens geom
_audit_creation_method SHELXL-2013
_audit_update_record
;
2018-09-12 deposited with the CCDC.
2018-10-12 downloaded from the CCDC.
;
_cell_angle_alpha 90
_cell_angle_beta 90
_cell_angle_gamma 120
_cell_formula_units_Z 6
_cell_length_a 11.5965(8)
_cell_length_b 11.5965(8)
_cell_length_c 10.5437(6)
_cell_measurement_reflns_used 7648
_cell_measurement_temperature 293(2)
_cell_measurement_theta_max 28.655
_cell_measurement_theta_min 2.801
_cell_volume 1227.94(14)
_computing_cell_refinement 'Dirax/lsq (Duisenberg & Schreurs, 1989-2000)'
_computing_data_collection 'Collect (Nonius BV, 1997-2000)'
_computing_data_reduction 'EvalCCD (Duisenberg & Schreurs 1990-2000)'
_computing_structure_refinement 'SHELXL-2013 (Sheldrick, 2013)'
_computing_structure_solution 'SHELXS-97 (Sheldrick, 1997)'
_diffrn_ambient_temperature 293(2)
_diffrn_detector 'CCD plate'
_diffrn_detector_area_resol_mean 9
_diffrn_measured_fraction_theta_full 0.999
_diffrn_measured_fraction_theta_max 0.972
_diffrn_measurement_device 'four-circle diffractometer'
_diffrn_measurement_device_type 'KappaCCD Enraf Nonius FR590'
_diffrn_measurement_method 'CCD rotation images, thick slices'
_diffrn_radiation_monochromator 'horizonally mounted graphite crystal'
_diffrn_radiation_probe x-ray
_diffrn_radiation_type MoK\a
_diffrn_radiation_wavelength 0.71073
_diffrn_reflns_av_R_equivalents 0.0440
_diffrn_reflns_av_unetI/netI 0.0500
_diffrn_reflns_Laue_measured_fraction_full 0.999
_diffrn_reflns_Laue_measured_fraction_max 0.972
_diffrn_reflns_limit_h_max 13
_diffrn_reflns_limit_h_min -15
_diffrn_reflns_limit_k_max 15
_diffrn_reflns_limit_k_min -15
_diffrn_reflns_limit_l_max 9
_diffrn_reflns_limit_l_min -13
_diffrn_reflns_number 7648
_diffrn_reflns_point_group_measured_fraction_full 0.999
_diffrn_reflns_point_group_measured_fraction_max 0.973
_diffrn_reflns_theta_full 25.242
_diffrn_reflns_theta_max 28.655
_diffrn_reflns_theta_min 2.801
_diffrn_source 'fine-focus sealed X-ray tube'
_exptl_absorpt_coefficient_mu 2.656
_exptl_absorpt_correction_type none
_exptl_crystal_colour Blue
_exptl_crystal_density_diffrn 1.831
_exptl_crystal_description Needle
_exptl_crystal_F_000 678
_exptl_crystal_preparation 'Magnetic properties'
_exptl_crystal_recrystallization_method 'Re-crystallisation from solvent: water'
_exptl_crystal_size_max 0.40
_exptl_crystal_size_mid 0.02
_exptl_crystal_size_min 0.02
_refine_diff_density_max 0.721
_refine_diff_density_min -0.496
_refine_diff_density_rms 0.124
_refine_ls_abs_structure_details
;
 Refined as an inversion twin.
;
_refine_ls_abs_structure_Flack 0.04(5)
_refine_ls_extinction_coef 0.018(5)
_refine_ls_extinction_expression Fc^*^=kFc[1+0.001xFc^2^\l^3^/sin(2\q)]^-1/4^
_refine_ls_extinction_method SHELXL
_refine_ls_goodness_of_fit_ref 1.159
_refine_ls_hydrogen_treatment constr
_refine_ls_matrix_type full
_refine_ls_number_parameters 120
_refine_ls_number_reflns 1916
_refine_ls_number_restraints 1
_refine_ls_restrained_S_all 1.159
_refine_ls_R_factor_all 0.0558
_refine_ls_R_factor_gt 0.0509
_refine_ls_shift/su_max 0.003
_refine_ls_shift/su_mean 0.001
_refine_ls_structure_factor_coef Fsqd
_refine_ls_weighting_details 'w=1/[\s^2^(Fo^2^)+(0.0746P)^2^+1.5899P] where P=(Fo^2^+2Fc^2^)/3'
_refine_ls_weighting_scheme calc
_refine_ls_wR_factor_gt 0.1333
_refine_ls_wR_factor_ref 0.1356
_reflns_Friedel_coverage 0.900
_reflns_Friedel_fraction_full 1.000
_reflns_Friedel_fraction_max 0.973
_reflns_number_gt 1813
_reflns_number_total 1916
_reflns_threshold_expression 'I > 2\s(I)'
_cod_data_source_file c8ce01595c2.cif
_cod_data_source_block compound3
_cod_original_cell_volume 1227.94(18)
_cod_database_code 7237088
_shelx_space_group_comment
;
The symmetry employed for this shelxl refinement is uniquely defined
by the following loop, which should always be used as a source of
symmetry information in preference to the above space-group names.
They are only intended as comments.
;
_shelxl_version_number 2013-4

loop_
_space_group_symop_operation_xyz
'x, y, z'
'-x, -y, z+1/2'
'-y, x-y, z+2/3'
'y, -x+y, z+1/6'
'-x+y, -x, z+1/3'
'x-y, x, z+5/6'

loop_
_atom_site_label
_atom_site_type_symbol
_atom_site_fract_x
_atom_site_fract_y
_atom_site_fract_z
_atom_site_U_iso_or_equiv
_atom_site_adp_type
_atom_site_occupancy
_atom_site_site_symmetry_order
_atom_site_calc_flag
_atom_site_refinement_flags_posn
_atom_site_refinement_flags_adp
_atom_site_refinement_flags_occupancy
C1 C 0.4993(8) 0.8605(7) 0.1851(7) 0.0205(14) Uani 1 1 d . . .
C2 C 0.5490(8) 0.9324(7) 0.0582(7) 0.0223(15) Uani 1 1 d . . .
H2 H 0.6433 0.9999 0.0667 0.027 Uiso 1 1 calc R U .
C3 C 0.4716(7) 1.0009(7) 0.0197(7) 0.0189(14) Uani 1 1 d . . .
C4 C 0.5355(11) 0.8294(9) -0.0409(8) 0.035(2) Uani 1 1 d . . .
H4A H 0.5971 0.7987 -0.0200 0.042 Uiso 1 1 calc R U .
H4B H 0.4461 0.7533 -0.0367 0.042 Uiso 1 1 calc R U .
C5 C 0.5627(17) 0.8833(13) -0.1761(12) 0.065(4) Uani 1 1 d . . .
H5A H 0.5518 0.8143 -0.2335 0.097 Uiso 1 1 calc R U .
H5B H 0.6521 0.9568 -0.1818 0.097 Uiso 1 1 calc R U .
H5C H 0.5012 0.9128 -0.1980 0.097 Uiso 1 1 calc R U .
Cu1 Cu 0.23434(9) 0.75821(8) 0.08617(14) 0.0216(3) Uani 1 1 d . . .
O1 O 0.5876(5) 0.8765(5) 0.2648(5) 0.0231(11) Uani 1 1 d . . .
O2 O 0.3766(6) 0.7868(6) 0.2067(5) 0.0260(12) Uani 1 1 d . . .
O3 O 0.5392(5) 1.1218(5) -0.0068(6) 0.0225(12) Uani 1 1 d . . .
O4 O 0.3471(6) 0.9341(5) 0.0117(6) 0.0281(12) Uani 1 1 d . . .
O1W O 0.1227(8) 0.8553(8) 0.1785(9) 0.056(2) Uani 1 1 d . . .
O2W O 0.8165(16) 0.895(2) 0.130(2) 0.067(5) Uani 0.5 1 d . . P
O3W O 0.083(2) 1.001(3) 0.386(3) 0.107(9) Uani 0.5 1 d . . P

loop_
_atom_site_aniso_label
_atom_site_aniso_U_11
_atom_site_aniso_U_22
_atom_site_aniso_U_33
_atom_site_aniso_U_23
_atom_site_aniso_U_13
_atom_site_aniso_U_12
C1 0.025(3) 0.014(3) 0.021(4) 0.000(3) 0.001(3) 0.009(3)
C2 0.028(4) 0.019(3) 0.023(4) 0.005(3) 0.004(3) 0.014(3)
C3 0.021(3) 0.019(3) 0.013(4) 0.000(2) -0.001(3) 0.008(3)
C4 0.062(6) 0.027(4) 0.026(4) 0.002(3) 0.003(4) 0.031(4)
C5 0.106(12) 0.046(7) 0.033(6) 0.001(5) 0.026(6) 0.032(7)
Cu1 0.0202(5) 0.0169(4) 0.0217(5) 0.0015(3) -0.0014(4) 0.0046(3)
O1 0.025(2) 0.027(3) 0.019(3) 0.007(2) 0.003(2) 0.014(2)
O2 0.020(3) 0.031(3) 0.019(3) 0.008(2) -0.0014(19) 0.006(2)
O3 0.020(2) 0.014(2) 0.033(3) 0.005(2) 0.000(2) 0.009(2)
O4 0.030(3) 0.021(3) 0.029(3) 0.009(2) -0.001(2) 0.010(2)
O1W 0.043(4) 0.039(4) 0.082(6) 0.005(4) 0.034(4) 0.017(4)
O2W 0.032(8) 0.088(14) 0.083(14) 0.022(10) 0.002(7) 0.029(9)
O3W 0.071(15) 0.12(2) 0.14(3) -0.045(18) -0.023(15) 0.049(15)

loop_
_atom_type_symbol
_atom_type_description
_atom_type_scat_dispersion_real
_atom_type_scat_dispersion_imag
_atom_type_scat_source
C C 0.0033 0.0016 'International Tables Vol C Tables 4.2.6.8 and 6.1.1.4'
H H 0.0000 0.0000 'International Tables Vol C Tables 4.2.6.8 and 6.1.1.4'
Cu Cu 0.3201 1.2651 'International Tables Vol C Tables 4.2.6.8 and 6.1.1.4'
O O 0.0106 0.0060 'International Tables Vol C Tables 4.2.6.8 and 6.1.1.4'

loop_
_geom_angle_atom_site_label_1
_geom_angle_atom_site_label_2
_geom_angle_atom_site_label_3
_geom_angle
_geom_angle_site_symmetry_1
_geom_angle_site_symmetry_3
O2 C1 O1 122.4(7) . .
O2 C1 C2 121.2(7) . .
O1 C1 C2 116.4(7) . .
C3 C2 C1 111.0(6) . .
C3 C2 C4 111.6(7) . .
C1 C2 C4 107.9(6) . .
O3 C3 O4 124.1(7) . .
O3 C3 C2 116.3(6) . .
O4 C3 C2 119.5(7) . .
C5 C4 C2 113.4(7) . .
O3 Cu1 O4 179.8(3) 4_455 .
O3 Cu1 O2 89.2(2) 4_455 .
O4 Cu1 O2 90.9(2) . .
O3 Cu1 O1 92.1(2) 4_455 3_664
O4 Cu1 O1 87.7(2) . 3_664
O2 Cu1 O1 161.9(2) . 3_664
O3 Cu1 O1W 95.5(2) 4_455 .
O4 Cu1 O1W 84.6(3) . .
O2 Cu1 O1W 105.7(3) . .
O1 Cu1 O1W 92.1(3) 3_664 .
C1 O1 Cu1 116.2(5) . 5_565
C1 O2 Cu1 124.2(5) . .
C3 O3 Cu1 127.4(5) . 6_664
C3 O4 Cu1 125.5(5) . .

loop_
_geom_bond_atom_site_label_1
_geom_bond_atom_site_label_2
_geom_bond_distance
_geom_bond_site_symmetry_2
C1 O2 1.261(10) .
C1 O1 1.264(10) .
C1 C2 1.528(10) .
C2 C3 1.521(11) .
C2 C4 1.535(11) .
C3 O3 1.249(9) .
C3 O4 1.255(9) .
C4 C5 1.525(15) .
Cu1 O3 1.948(5) 4_455
Cu1 O4 1.954(5) .
Cu1 O2 1.974(5) .
Cu1 O1 1.977(5) 3_664
Cu1 O1W 2.313(8) .
O1 Cu1 1.978(5) 5_565
O3 Cu1 1.948(5) 6_664
